data_4516076
loop_
_publ_author_name
'Saraiah, Bonagiri'
'Gautam, Vibha'
'Acharya, Anand'
'Pasha, Mohamed Afzal'
'Ila, Hiriyakkanavar'

_publ_section_title
;
 One-Pot Synthesis of 2-(Het)aryl/alkyl-3-cyanobenzofurans from
 2-(2-Bromoaryl)-3-(het)aryl-3-(methylthio)acrylonitriles and Benzyl
 Carbamate.
;
_journal_issue 7
_journal_name_full 'ACS omega'
_journal_page_first 8355
_journal_page_last 8364
_journal_paper_doi 10.1021/acsomega.8b01172
_journal_volume 3
_journal_year 2018
_chemical_formula_moiety 'C16 H10 F N O2'
_chemical_formula_sum 'C16 H10 F N O2'
_chemical_formula_weight 267.25
_space_group_crystal_system triclinic
_space_group_IT_number 2
_space_group_name_Hall '-P 1'
_space_group_name_H-M_alt 'P -1'
_atom_sites_solution_hydrogens geom
_audit_creation_date 2016-02-29
_audit_creation_method
;
Olex2 1.2-beta
(compiled 2015.01.19 svn.r3143 for OlexSys, GUI svn.r4992)
;
_cell_angle_alpha 87.5870(10)
_cell_angle_beta 76.7180(10)
_cell_angle_gamma 67.6650(10)
_cell_formula_units_Z 2
_cell_length_a 7.9674(2)
_cell_length_b 8.6081(3)
_cell_length_c 10.2555(3)
_cell_measurement_reflns_used 9997
_cell_measurement_temperature 299
_cell_measurement_theta_max 33.408
_cell_measurement_theta_min 2.841
_cell_volume 632.40(3)
_computing_cell_refinement 'SAINT v8.34A (Bruker, 2013)'
_computing_data_reduction 'SAINT v8.34A (Bruker, 2013)'
_computing_molecular_graphics 'Olex2 (Dolomanov et al., 2009)'
_computing_publication_material 'Olex2 (Dolomanov et al., 2009)'
_computing_structure_refinement 'ShelXL (Sheldrick, 2008)'
_diffrn_ambient_temperature 299.25
_diffrn_measured_fraction_theta_full 0.995
_diffrn_measured_fraction_theta_max 0.949
_diffrn_measurement_device_type 'D8 Venture'
_diffrn_radiation_type MoK\a
_diffrn_radiation_wavelength 0.71073
_diffrn_reflns_av_R_equivalents 0.0366
_diffrn_reflns_av_unetI/netI 0.0383
_diffrn_reflns_Laue_measured_fraction_full 0.995
_diffrn_reflns_Laue_measured_fraction_max 0.949
_diffrn_reflns_limit_h_max 12
_diffrn_reflns_limit_h_min -11
_diffrn_reflns_limit_k_max 13
_diffrn_reflns_limit_k_min -13
_diffrn_reflns_limit_l_max 16
_diffrn_reflns_limit_l_min -15
_diffrn_reflns_number 29883
_diffrn_reflns_point_group_measured_fraction_full 0.995
_diffrn_reflns_point_group_measured_fraction_max 0.949
_diffrn_reflns_theta_full 26.000
_diffrn_reflns_theta_max 33.765
_diffrn_reflns_theta_min 2.841
_exptl_absorpt_coefficient_mu 0.103
_exptl_absorpt_correction_T_max 0.7467
_exptl_absorpt_correction_T_min 0.6972
_exptl_absorpt_correction_type multi-scan
_exptl_absorpt_process_details
;
SADABS-2014/5 (Bruker,2014/5) was used for absorption correction.
wR2(int) was 0.0785 before and 0.0479 after correction.
The Ratio of minimum to maximum transmission is 0.9337.
The \l/2 correction factor is Not present.
;
_exptl_crystal_colour 'clear white'
_exptl_crystal_colour_lustre clear
_exptl_crystal_colour_primary white
_exptl_crystal_density_diffrn 1.403
_exptl_crystal_description block
_exptl_crystal_F_000 276
_exptl_crystal_size_max 0.2
_exptl_crystal_size_mid 0.06
_exptl_crystal_size_min 0.04
_refine_diff_density_max 0.295
_refine_diff_density_min -0.258
_refine_diff_density_rms 0.041
_refine_ls_extinction_method none
_refine_ls_goodness_of_fit_ref 1.037
_refine_ls_hydrogen_treatment constr
_refine_ls_matrix_type full
_refine_ls_number_parameters 182
_refine_ls_number_reflns 4823
_refine_ls_number_restraints 0
_refine_ls_restrained_S_all 1.037
_refine_ls_R_factor_all 0.1023
_refine_ls_R_factor_gt 0.0598
_refine_ls_shift/su_max 0.000
_refine_ls_shift/su_mean 0.000
_refine_ls_structure_factor_coef Fsqd
_refine_ls_weighting_details 'w=1/[\s^2^(Fo^2^)+(0.0673P)^2^+0.1419P] where P=(Fo^2^+2Fc^2^)/3'
_refine_ls_weighting_scheme calc
_refine_ls_wR_factor_gt 0.1402
_refine_ls_wR_factor_ref 0.1579
_reflns_Friedel_coverage 0.000
_reflns_number_gt 3137
_reflns_number_total 4823
_reflns_threshold_expression 'I > 2\s(I)'
_cod_data_source_file ao8b01172_si_002.cif
_cod_data_source_block compound_7b
_cod_database_code 4516076
_shelx_space_group_comment
;
The symmetry employed for this shelxl refinement is uniquely defined
by the following loop, which should always be used as a source of
symmetry information in preference to the above space-group names.
They are only intended as comments.
;
_olex2_refinement_description
;
1. Fixed Uiso
 At 1.2 times of:
  All C(H) groups
 At 1.5 times of:
  All C(H,H,H) groups
2.a Aromatic/amide H refined with riding coordinates:
 C009(H009), C00D(H00D), C00E(H00E), C00F(H00F), C00G(H00G), C00I(H00I),
 C00J(H00J)
2.b Idealised Me refined as rotating group:
 C00K(H00A,H00B,H00C)
;
_shelx_shelxl_version_number 2014/7
_olex2_submission_special_instructions 'No special instructions were received'

loop_
_space_group_symop_operation_xyz
'x, y, z'
'-x, -y, -z'

loop_
_atom_site_label
_atom_site_type_symbol
_atom_site_fract_x
_atom_site_fract_y
_atom_site_fract_z
_atom_site_U_iso_or_equiv
_atom_site_adp_type
_atom_site_occupancy
_atom_site_site_symmetry_order
_atom_site_calc_flag
_atom_site_refinement_flags_posn
O001 O 0.39620(13) 0.28629(11) 0.49468(9) 0.0399(2) Uani 1 1 d .
F002 F -0.02344(17) 0.68787(15) 0.06546(11) 0.0740(3) Uani 1 1 d .
O003 O 0.60204(17) 0.23206(15) 0.97236(11) 0.0572(3) Uani 1 1 d .
C004 C 0.39298(16) 0.39472(15) 0.69440(12) 0.0325(2) Uani 1 1 d .
C005 C 0.18345(19) 0.69623(16) 0.66924(14) 0.0425(3) Uani 1 1 d .
C006 C 0.27917(16) 0.52532(14) 0.62277(12) 0.0329(2) Uani 1 1 d .
C007 C 0.46209(17) 0.25093(15) 0.61053(13) 0.0366(3) Uani 1 1 d .
C008 C 0.20077(16) 0.51651(15) 0.39093(12) 0.0336(2) Uani 1 1 d .
C009 C 0.44185(17) 0.38739(16) 0.81708(12) 0.0369(3) Uani 1 1 d .
H009 H 0.3976 0.4825 0.8743 0.044 Uiso 1 1 calc R
N00A N 0.1092(2) 0.83211(18) 0.71013(17) 0.0716(5) Uani 1 1 d .
C00B C 0.55890(18) 0.23298(17) 0.85072(13) 0.0399(3) Uani 1 1 d .
C00C C 0.28462(16) 0.45396(14) 0.50401(12) 0.0333(2) Uani 1 1 d .
C00D C 0.2438(2) 0.40875(17) 0.27908(14) 0.0423(3) Uani 1 1 d .
H00D H 0.3252 0.2974 0.2783 0.051 Uiso 1 1 calc R
C00E C 0.07859(19) 0.68316(17) 0.39006(14) 0.0422(3) Uani 1 1 d .
H00E H 0.0482 0.7563 0.4637 0.051 Uiso 1 1 calc R
C00F C 0.6280(2) 0.08974(17) 0.76378(16) 0.0470(3) Uani 1 1 d .
H00F H 0.7072 -0.0119 0.7887 0.056 Uiso 1 1 calc R
C00G C 0.5801(2) 0.09722(17) 0.64160(16) 0.0473(3) Uani 1 1 d .
H00G H 0.6255 0.0030 0.5833 0.057 Uiso 1 1 calc R
C00H C 0.0489(2) 0.6306(2) 0.17348(15) 0.0474(3) Uani 1 1 d .
C00I C 0.1673(2) 0.4653(2) 0.17015(15) 0.0488(3) Uani 1 1 d .
H00I H 0.1951 0.3934 0.0963 0.059 Uiso 1 1 calc R
C00J C 0.0024(2) 0.74037(18) 0.28074(16) 0.0488(3) Uani 1 1 d .
H00J H -0.0789 0.8514 0.2800 0.059 Uiso 1 1 calc R
C00K C 0.7258(3) 0.0787(2) 1.01162(19) 0.0628(4) Uani 1 1 d .
H00A H 0.8428 0.0413 0.9467 0.094 Uiso 1 1 calc GR
H00B H 0.6725 -0.0050 1.0169 0.094 Uiso 1 1 calc GR
H00C H 0.7455 0.0965 1.0977 0.094 Uiso 1 1 calc GR

loop_
_atom_site_aniso_label
_atom_site_aniso_U_11
_atom_site_aniso_U_22
_atom_site_aniso_U_33
_atom_site_aniso_U_23
_atom_site_aniso_U_13
_atom_site_aniso_U_12
O001 0.0464(5) 0.0283(4) 0.0437(5) -0.0037(3) -0.0181(4) -0.0079(4)
F002 0.0990(8) 0.0763(7) 0.0645(6) 0.0248(5) -0.0520(6) -0.0361(6)
O003 0.0639(7) 0.0562(7) 0.0449(6) 0.0038(5) -0.0259(5) -0.0081(5)
C004 0.0312(5) 0.0286(5) 0.0369(6) -0.0002(4) -0.0066(4) -0.0111(4)
C005 0.0479(7) 0.0326(6) 0.0417(7) -0.0030(5) -0.0145(6) -0.0067(5)
C006 0.0329(5) 0.0284(5) 0.0358(6) -0.0009(4) -0.0071(4) -0.0100(4)
C007 0.0386(6) 0.0306(6) 0.0409(6) -0.0008(5) -0.0142(5) -0.0103(5)
C008 0.0339(5) 0.0327(6) 0.0360(6) 0.0023(5) -0.0084(5) -0.0147(5)
C009 0.0383(6) 0.0359(6) 0.0349(6) -0.0014(5) -0.0075(5) -0.0125(5)
N00A 0.0860(11) 0.0385(7) 0.0762(10) -0.0160(7) -0.0309(9) 0.0007(7)
C00B 0.0378(6) 0.0427(7) 0.0399(6) 0.0048(5) -0.0127(5) -0.0140(5)
C00C 0.0323(5) 0.0279(5) 0.0378(6) -0.0014(4) -0.0069(5) -0.0100(4)
C00D 0.0484(7) 0.0378(6) 0.0407(7) -0.0013(5) -0.0127(6) -0.0148(6)
C00E 0.0480(7) 0.0348(6) 0.0445(7) 0.0010(5) -0.0157(6) -0.0137(5)
C00F 0.0471(7) 0.0344(7) 0.0571(8) 0.0047(6) -0.0223(6) -0.0071(5)
C00G 0.0532(8) 0.0296(6) 0.0569(8) -0.0039(6) -0.0228(7) -0.0070(5)
C00H 0.0561(8) 0.0532(8) 0.0464(7) 0.0168(6) -0.0251(6) -0.0295(7)
C00I 0.0606(9) 0.0515(8) 0.0404(7) 0.0002(6) -0.0166(6) -0.0249(7)
C00J 0.0533(8) 0.0390(7) 0.0579(9) 0.0120(6) -0.0241(7) -0.0164(6)
C00K 0.0664(10) 0.0638(10) 0.0585(10) 0.0157(8) -0.0342(8) -0.0150(8)

loop_
_atom_type_symbol
_atom_type_description
_atom_type_scat_dispersion_real
_atom_type_scat_dispersion_imag
_atom_type_scat_source
C C 0.0033 0.0016 'International Tables Vol C Tables 4.2.6.8 and 6.1.1.4'
H H 0.0000 0.0000 'International Tables Vol C Tables 4.2.6.8 and 6.1.1.4'
F F 0.0171 0.0103 'International Tables Vol C Tables 4.2.6.8 and 6.1.1.4'
N N 0.0061 0.0033 'International Tables Vol C Tables 4.2.6.8 and 6.1.1.4'
O O 0.0106 0.0060 'International Tables Vol C Tables 4.2.6.8 and 6.1.1.4'

loop_
_geom_angle_atom_site_label_1
_geom_angle_atom_site_label_2
_geom_angle_atom_site_label_3
_geom_angle
C00C O001 C007 107.22(9)
C00B O003 C00K 118.26(12)
C007 C004 C006 104.83(11)
C007 C004 C009 120.01(11)
C009 C004 C006 135.17(11)
N00A C005 C006 177.72(16)
C005 C006 C004 124.78(11)
C00C C006 C004 107.71(10)
C00C C006 C005 127.50(12)
O001 C007 C004 110.44(10)
C00G C007 O001 126.29(12)
C00G C007 C004 123.27(12)
C00D C008 C00C 119.80(11)
C00E C008 C00C 121.52(11)
C00E C008 C00D 118.67(12)
C004 C009 H009 121.3
C00B C009 C004 117.49(12)
C00B C009 H009 121.3
O003 C00B C009 115.29(12)
O003 C00B C00F 123.30(12)
C009 C00B C00F 121.41(12)
O001 C00C C006 109.81(11)
O001 C00C C008 115.75(10)
C006 C00C C008 134.44(11)
C008 C00D H00D 119.5
C00I C00D C008 120.93(13)
C00I C00D H00D 119.5
C008 C00E H00E 119.7
C00J C00E C008 120.51(13)
C00J C00E H00E 119.7
C00B C00F H00F 119.5
C00G C00F C00B 121.09(12)
C00G C00F H00F 119.5
C007 C00G C00F 116.73(12)
C007 C00G H00G 121.6
C00F C00G H00G 121.6
F002 C00H C00I 118.54(14)
F002 C00H C00J 118.64(14)
C00J C00H C00I 122.81(13)
C00D C00I H00I 120.9
C00H C00I C00D 118.29(13)
C00H C00I H00I 120.9
C00E C00J H00J 120.6
C00H C00J C00E 118.78(13)
C00H C00J H00J 120.6
O003 C00K H00A 109.5
O003 C00K H00B 109.5
O003 C00K H00C 109.5
H00A C00K H00B 109.5
H00A C00K H00C 109.5
H00B C00K H00C 109.5

loop_
_geom_bond_atom_site_label_1
_geom_bond_atom_site_label_2
_geom_bond_distance
O001 C007 1.3837(15)
O001 C00C 1.3711(14)
F002 C00H 1.3543(16)
O003 C00B 1.3669(17)
O003 C00K 1.4229(19)
C004 C006 1.4448(17)
C004 C007 1.3889(17)
C004 C009 1.3922(17)
C005 C006 1.4187(17)
C005 N00A 1.1381(18)
C006 C00C 1.3714(17)
C007 C00G 1.3758(18)
C008 C00C 1.4530(17)
C008 C00D 1.4003(18)
C008 C00E 1.3954(17)
C009 H009 0.9300
C009 C00B 1.3866(18)
C00B C00F 1.403(2)
C00D H00D 0.9300
C00D C00I 1.378(2)
C00E H00E 0.9300
C00E C00J 1.381(2)
C00F H00F 0.9300
C00F C00G 1.383(2)
C00G H00G 0.9300
C00H C00I 1.373(2)
C00H C00J 1.369(2)
C00I H00I 0.9300
C00J H00J 0.9300
C00K H00A 0.9600
C00K H00B 0.9600
C00K H00C 0.9600

loop_
_geom_torsion_atom_site_label_1
_geom_torsion_atom_site_label_2
_geom_torsion_atom_site_label_3
_geom_torsion_atom_site_label_4
_geom_torsion
O001 C007 C00G C00F -179.71(13)
F002 C00H C00I C00D 178.55(13)
F002 C00H C00J C00E -178.87(13)
O003 C00B C00F C00G -179.99(14)
C004 C006 C00C O001 -0.57(13)
C004 C006 C00C C008 179.60(12)
C004 C007 C00G C00F 0.6(2)
C004 C009 C00B O003 -179.68(11)
C004 C009 C00B C00F 0.91(19)
C005 C006 C00C O001 178.43(12)
C005 C006 C00C C008 -1.4(2)
C006 C004 C007 O001 -0.54(13)
C006 C004 C007 C00G 179.16(13)
C006 C004 C009 C00B -179.75(13)
C007 O001 C00C C006 0.23(13)
C007 O001 C00C C008 -179.90(10)
C007 C004 C006 C005 -178.36(12)
C007 C004 C006 C00C 0.67(13)
C007 C004 C009 C00B -0.44(18)
C008 C00D C00I C00H 0.6(2)
C008 C00E C00J C00H 0.0(2)
C009 C004 C006 C005 1.0(2)
C009 C004 C006 C00C -179.94(13)
C009 C004 C007 O001 179.95(10)
C009 C004 C007 C00G -0.3(2)
C009 C00B C00F C00G -0.6(2)
C00B C00F C00G C007 -0.2(2)
C00C O001 C007 C004 0.21(14)
C00C O001 C007 C00G -179.47(13)
C00C C008 C00D C00I -179.50(12)
C00C C008 C00E C00J 179.16(12)
C00D C008 C00C O001 -3.15(17)
C00D C008 C00C C006 176.67(13)
C00D C008 C00E C00J -0.2(2)
C00E C008 C00C O001 177.48(11)
C00E C008 C00C C006 -2.7(2)
C00E C008 C00D C00I -0.1(2)
C00I C00H C00J C00E 0.5(2)
C00J C00H C00I C00D -0.8(2)
C00K O003 C00B C009 -178.27(13)
C00K O003 C00B C00F 1.1(2)
